data_4323083
loop_
_publ_author_name
'A. Pfitzner'

_publ_contact_author
;
         Arno Pfitzner
       Anorganische Chemie
         Universitaet-GH Siegen 
         57068 Siegen
         Bundesrepublik Deutschland
       arno@pferdle.chemie.uni-siegen.de
;
_publ_contact_author_email pfitzner@chemie.uni-siegen.de
_publ_contact_author_fax '049 271 740-2555'
_publ_contact_author_phone '049 271 740-2726'
_publ_section_title
;
 CuClCu~2~TeS~3~: Synthesis, Structure Determination, and Raman
 Spectroscopic Characterization of a New Zincblende Derivative
;
_journal_name_full 'Inorganic Chemistry'
_journal_page_first 5164
_journal_page_last 5167
_journal_paper_doi 10.1021/ic9804521
_journal_volume 37
_journal_year 1998
_chemical_formula_sum 'Cl Cu3 S3 Te'
_chemical_formula_weight 449.9
_space_group_IT_number 160
_symmetry_cell_setting trigonal
_symmetry_space_group_name_Hall 'R 3 -2"'
_symmetry_space_group_name_H-M 'R 3 m :H'
_cell_angle_alpha 90
_cell_angle_beta 90
_cell_angle_gamma 120
_cell_formula_units_Z 3
_cell_length_a 7.361(1)
_cell_length_b 7.361(1)
_cell_length_c 10.401(1)
_cell_measurement_reflns_used 25
_cell_measurement_temperature 293
_cell_volume 488.07(10)
_diffrn_measurement_device 'four-circle diffractometer'
_diffrn_measurement_device_type 'NONIUS CAD4'
_diffrn_measurement_method \w-scan
_diffrn_radiation_probe x-ray
_diffrn_radiation_type 'Mo K\a'
_diffrn_radiation_wavelength 0.71073
_diffrn_reflns_av_R_equivalents 0.050
_diffrn_reflns_limit_h_max 11
_diffrn_reflns_limit_h_min -11
_diffrn_reflns_limit_k_max 11
_diffrn_reflns_limit_k_min -11
_diffrn_reflns_limit_l_max 16
_diffrn_reflns_limit_l_min -16
_diffrn_reflns_number 2932
_diffrn_reflns_theta_max 70
_diffrn_standards_decay_% <1%
_diffrn_standards_interval_count 'every 100 reflections'
_diffrn_standards_number 3
_exptl_absorpt_coefficient_mu 15.351
_exptl_absorpt_correction_T_max 0.816
_exptl_absorpt_correction_T_min 0.560
_exptl_absorpt_correction_type \y-scans
_exptl_crystal_colour black
_exptl_crystal_density_diffrn 4.59
_exptl_crystal_description irregular
_exptl_crystal_F_000 612
_exptl_crystal_size_max 0.25
_exptl_crystal_size_mid 0.25
_exptl_crystal_size_min 0.20
_refine_diff_density_max 1.47
_refine_diff_density_min -0.68
_refine_ls_extinction_coef 0.41(2)
_refine_ls_extinction_method 'B-C type 1 Lorentzian isotropic'
_refine_ls_goodness_of_fit_all 1.14
_refine_ls_goodness_of_fit_obs 1.14
_refine_ls_number_parameters 19
_refine_ls_number_reflns 561
_refine_ls_R_factor_all 0.0164
_refine_ls_R_factor_obs 0.0164
_refine_ls_shift/esd_max 0.0004
_refine_ls_shift/esd_mean 0.0001
_refine_ls_structure_factor_coef Fsqd
_refine_ls_weighting_scheme sigma
_refine_ls_wR_factor_all 0.0435
_refine_ls_wR_factor_obs 0.0435
_reflns_number_observed 2932
_reflns_number_total 2932
_reflns_observed_criterion I>0\s(I)
_cod_data_source_file ic9804521.cif
_cod_data_source_block CuClCu2TeS3
_cod_original_cell_volume 488.1(1)
_cod_original_sg_symbol_H-M 'R 3 m'
_cod_original_formula_sum 'Cu3 Cl1 Te1 S3'
_cod_database_code 4323083

loop_
_symmetry_equiv_pos_site_id
_symmetry_equiv_pos_as_xyz
1 x,y,z
2 -y,x-y,z
3 -y,-x,z
4 -x+y,-x,z
5 x,x-y,z
6 -x+y,y,z
7 2/3+x,1/3+y,1/3+z
8 2/3-y,1/3+x-y,1/3+z
9 2/3-y,1/3-x,1/3+z
10 2/3-x+y,1/3-x,1/3+z
11 2/3+x,1/3+x-y,1/3+z
12 2/3-x+y,1/3+y,1/3+z
13 1/3+x,2/3+y,2/3+z
14 1/3-y,2/3+x-y,2/3+z
15 1/3-y,2/3-x,2/3+z
16 1/3-x+y,2/3-x,2/3+z
17 1/3+x,2/3+x-y,2/3+z
18 1/3-x+y,2/3+y,2/3+z

loop_
_atom_site_aniso_label
_atom_site_aniso_U_11
_atom_site_aniso_U_22
_atom_site_aniso_U_33
_atom_site_aniso_U_12
_atom_site_aniso_U_13
_atom_site_aniso_U_23
Te 0.0152(1) 0.0152(1) 0.0103(1) 0.00758(6) 0 0
Cl 0.0167(3) 0.0167(3) 0.0181(3) 0.0084(1) 0 0
S 0.0143(2) 0.0143(2) 0.0146(2) 0.0087(2) 0.00042(7) -0.00042(7)
Cu 0.0217(2) 0.0217(2) 0.0266(2) 0.0075(1) 0.00317(9) -0.00317(9)

loop_
_atom_site_label
_atom_site_symmetry_multiplicity
_atom_site_occupancy
_atom_site_fract_x
_atom_site_fract_y
_atom_site_fract_z
_atom_site_U_iso_or_equiv
Te 6 1 0 0 0.25 0.01354(8)
Cl 6 1 0 0 0.5705(1) 0.0172(2)
S 2 1 0.83625(5) 0.16375(5) 0.13812(7) 0.0138(2)
Cu 2 1 0.52391(5) 0.47609(5) 0.24593(4) 0.0249(1)

loop_
_atom_type_symbol
_atom_type_oxidation_number
_atom_type_number_in_cell
_atom_type_scat_dispersion_real
_atom_type_scat_dispersion_imag
_atom_type_scat_source
Cu 0 54 0.320 1.265 International_Tables_Vol_C
Cl 0 18 0.148 0.159 International_Tables_Vol_C
Te 0 18 -0.531 1.675 International_Tables_Vol_C
S 0 54 0.125 0.123 International_Tables_Vol_C

loop_
_geom_angle_atom_site_label_1
_geom_angle_atom_site_label_2
_geom_angle_atom_site_label_3
_geom_angle
_geom_angle_site_symmetry_1
_geom_angle_site_symmetry_2
_geom_angle_site_symmetry_3
Cl Te S 119.13(2) . . 1_455
Cl Te S 119.13(2) . . 2_545
Cl Te S 119.13(2) . . 4_665
S Te S 98.31(2) 1_455 . 2_545
S Te S 98.31(2) 1_455 . 4_665
S Te S 98.31(2) 2_545 . 1_455
S Te S 98.31(2) 2_545 . 4_665
S Te S 98.31(2) 4_665 . 1_455
S Te S 98.31(2) 4_665 . 2_545
Te Cl S 138.42(2) . . 37_445
Te Cl S 138.42(2) . . 38_545
Te Cl S 138.42(2) . . 40_555
Te Cl Cu 92.16(3) . . 19_445
Te Cl Cu 92.16(3) . . 20_555
Te Cl Cu 92.16(3) . . 22_455
S Cl S 70.16(2) 37_445 . 38_545
S Cl S 70.16(2) 37_445 . 40_555
S Cl Cu 46.27(2) 37_445 . 19_445
S Cl Cu 107.66(3) 37_445 . 20_555
S Cl Cu 107.66(3) 37_445 . 22_455
S Cl S 70.16(2) 38_545 . 37_445
S Cl S 70.16(2) 38_545 . 40_555
S Cl Cu 107.66(3) 38_545 . 19_445
S Cl Cu 46.27(2) 38_545 . 20_555
S Cl Cu 107.66(3) 38_545 . 22_455
S Cl S 70.16(2) 40_555 . 37_445
S Cl S 70.16(2) 40_555 . 38_545
S Cl Cu 107.66(3) 40_555 . 19_445
S Cl Cu 107.66(3) 40_555 . 20_555
S Cl Cu 46.27(2) 40_555 . 22_455
Cu Cl Cu 119.86(1) 19_445 . 20_555
Cu Cl Cu 119.86(1) 19_445 . 22_455
Cu Cl Cu 119.86(1) 20_555 . 19_445
Cu Cl Cu 119.86(1) 20_555 . 22_455
Cu Cl Cu 119.86(1) 22_455 . 19_445
Cu Cl Cu 119.86(1) 22_455 . 20_555
Te S Cl 160.71(3) 1_655 . 19_554
Te S Cu 112.62(2) 1_655 . 37_544
Te S Cu 103.75(3) 1_655 . 2_655
Te S Cu 103.75(3) 1_655 . 4_665
Cl S Cu 48.09(2) 19_554 . 37_544
Cl S Cu 90.19(2) 19_554 . 2_655
Cl S Cu 90.19(2) 19_554 . 4_665
Cu S Cu 123.03(2) 37_544 . 2_655
Cu S Cu 123.03(2) 37_544 . 4_665
Cu S Cu 123.03(2) 2_655 . 37_544
Cu S Cu 86.32(2) 2_655 . 4_665
Cu S Cu 123.03(2) 4_665 . 37_544
Cu S Cu 86.32(2) 4_665 . 2_655
Cl Cu S 85.65(3) 37_554 . 19_455
Cl Cu S 107.59(2) 37_554 . 2_655
Cl Cu S 107.59(2) 37_554 . 4_665
Cl Cu Cu 149.93(1) 37_554 . 2_655
Cl Cu Cu 149.93(1) 37_554 . 4_665
S Cu S 121.32(2) 19_455 . 2_655
S Cu S 121.32(2) 19_455 . 4_665
S Cu Cu 95.63(2) 19_455 . 2_655
S Cu Cu 95.63(2) 19_455 . 4_665
S Cu S 121.32(2) 2_655 . 19_455
S Cu S 108.71(3) 2_655 . 4_665
S Cu Cu 97.39(2) 2_655 . 2_655
S Cu Cu 46.84(2) 2_655 . 4_665
S Cu S 121.32(2) 4_665 . 19_455
S Cu S 108.71(3) 4_665 . 2_655
S Cu Cu 46.84(2) 4_665 . 2_655
S Cu Cu 97.39(2) 4_665 . 4_665
Cu Cu Cu 60.00(1) 2_655 . 4_665
Cu Cu Cu 60.00(1) 4_665 . 2_655

loop_
_geom_bond_atom_site_label_1
_geom_bond_atom_site_label_2
_geom_bond_distance
_geom_bond_site_symmetry_1
_geom_bond_site_symmetry_2
Te Cl 3.333(1) . .
Te S 2.3901(5) . 1_455
Te S 2.3901(5) . 2_545
Te S 2.3901(5) . 4_665
Cl Te 3.333(1) . .
Cl S 3.258(1) . 37_445
Cl S 3.258(1) . 38_545
Cl S 3.258(1) . 40_555
Cl Cu 2.4315(4) . 19_445
Cl Cu 2.4315(4) . 20_555
Cl Cu 2.4315(4) . 22_455
S Te 2.3901(5) . 1_655
S Cl 3.258(1) . 19_554
S Cu 2.3610(8) . 37_544
S Cu 2.3042(6) . 2_655
S Cu 2.3042(6) . 4_665
Cu Cl 2.4315(4) . 37_554
Cu S 2.3610(8) . 19_455
Cu S 2.3042(5) . 2_655
Cu S 2.3042(5) . 4_665
Cu Cu 3.1525(6) . 2_655
Cu Cu 3.1525(6) . 4_665
